data_7042557
loop_
_publ_author_name
'He, Zhangzhen'
'Guo, Wenbin'
'Cui, Meiyan'
'Tang, Yingying'

_publ_section_title
;
 Synthesis and magnetic properties of new tellurate compounds Na4MTeO6 (M
 = Co and Ni) with a ferromagnetic spin-chain structure.
;
_journal_issue 15
_journal_name_full 'Dalton transactions (Cambridge, England : 2003)'
_journal_page_first 5076
_journal_page_last 5081
_journal_paper_doi 10.1039/c6dt04750e
_journal_volume 46
_journal_year 2017
_chemical_formula_moiety 'Co O6 Te, 4(Na) '
_chemical_formula_sum 'Co Na4 O6 Te'
_chemical_formula_weight 374.49
_chemical_name_systematic
; 
 ? 
;
_space_group_IT_number 13
_symmetry_cell_setting monoclinic
_symmetry_space_group_name_Hall '-P 2yc'
_symmetry_space_group_name_H-M 'P 1 2/c 1'
_atom_sites_solution_hydrogens none
_atom_sites_solution_primary direct
_atom_sites_solution_secondary difmap
_audit_creation_method SHELXL-97
_audit_update_record
;
2016-12-13 deposited with the CCDC.
2017-03-21 downloaded from the CCDC.
;
_cell_angle_alpha 90.00
_cell_angle_beta 109.470(14)
_cell_angle_gamma 90.00
_cell_formula_units_Z 2
_cell_length_a 5.677(5)
_cell_length_b 9.524(7)
_cell_length_c 5.485(4)
_cell_measurement_reflns_used 854
_cell_measurement_temperature 293(2)
_cell_measurement_theta_max 27.4662
_cell_measurement_theta_min 2.1384
_cell_volume 279.6(4)
_computing_structure_refinement 'SHELXL-97 (Sheldrick, 1997)'
_computing_structure_solution 'SHELXS-97 (Sheldrick, 1990)'
_diffrn_ambient_temperature 293(2)
_diffrn_detector_area_resol_mean 28.5714
_diffrn_measured_fraction_theta_full 0.980
_diffrn_measured_fraction_theta_max 0.980
_diffrn_measurement_device_type 'Saturn724+ (2x2 bin mode)'
_diffrn_measurement_method CCD_Profile_fitting
_diffrn_radiation_monochromator graphite
_diffrn_radiation_source 'fine-focus sealed tube'
_diffrn_radiation_type MoK\a
_diffrn_radiation_wavelength 0.71073
_diffrn_reflns_av_R_equivalents 0.0393
_diffrn_reflns_av_sigmaI/netI 0.0410
_diffrn_reflns_limit_h_max 7
_diffrn_reflns_limit_h_min -7
_diffrn_reflns_limit_k_max 12
_diffrn_reflns_limit_k_min -12
_diffrn_reflns_limit_l_max 7
_diffrn_reflns_limit_l_min -7
_diffrn_reflns_number 2033
_diffrn_reflns_theta_full 27.47
_diffrn_reflns_theta_max 27.47
_diffrn_reflns_theta_min 4.28
_diffrn_standards_number 669
_exptl_absorpt_coefficient_mu 8.461
_exptl_absorpt_correction_T_max 1.0000
_exptl_absorpt_correction_T_min 0.6929
_exptl_absorpt_correction_type multi-scan
_exptl_crystal_colour purple
_exptl_crystal_density_diffrn 4.448
_exptl_crystal_density_method 'not measured'
_exptl_crystal_description slice
_exptl_crystal_F_000 342
_exptl_crystal_size_max 0.2500
_exptl_crystal_size_mid 0.1800
_exptl_crystal_size_min 0.0500
_refine_diff_density_max 0.702
_refine_diff_density_min -0.916
_refine_diff_density_rms 0.200
_refine_ls_extinction_method none
_refine_ls_goodness_of_fit_ref 0.971
_refine_ls_hydrogen_treatment none
_refine_ls_matrix_type full
_refine_ls_number_parameters 59
_refine_ls_number_reflns 634
_refine_ls_number_restraints 0
_refine_ls_restrained_S_all 0.971
_refine_ls_R_factor_all 0.0243
_refine_ls_R_factor_gt 0.0222
_refine_ls_shift/su_max 0.001
_refine_ls_shift/su_mean 0.000
_refine_ls_structure_factor_coef Fsqd
_refine_ls_weighting_details 'calc w=1/[\s^2^(Fo^2^)+(0.0192P)^2^+0.0000P] where P=(Fo^2^+2Fc^2^)/3'
_refine_ls_weighting_scheme calc
_refine_ls_wR_factor_gt 0.0489
_refine_ls_wR_factor_ref 0.0493
_reflns_number_gt 558
_reflns_number_total 634
_reflns_threshold_expression >2sigma(I)
_cod_data_source_file c6dt04750e2.cif
_cod_data_source_block x
_cod_depositor_comments
;
The following automatic conversions were performed:

'_exptl_absorpt_correction_type' value 'Multi-scan' changed to
'multi-scan' according to
/home/data/users/saulius/crontab/automatic-downloads/rss-feeds/RSC/lib/dictionaries/cif_core.dic
dictionary named 'cif_core.dic' version 2.4.2 from 2011-04-26.

Automatic conversion script
Id: cif_fix_values 4973 2017-02-22 13:04:09Z antanas 

 Adding full bibliography for 7042557--7042558.cif.
;
_cod_original_sg_symbol_H-M 'P 2/c'
_cod_database_code 7042557

loop_
_symmetry_equiv_pos_as_xyz
'x, y, z'
'-x, y, -z+1/2'
'-x, -y, -z'
'x, -y, z-1/2'

loop_
_atom_site_label
_atom_site_type_symbol
_atom_site_fract_x
_atom_site_fract_y
_atom_site_fract_z
_atom_site_U_iso_or_equiv
_atom_site_adp_type
_atom_site_occupancy
_atom_site_symmetry_multiplicity
_atom_site_calc_flag
_atom_site_refinement_flags
Te1 Te 0.5000 0.25660(3) 0.7500 0.00566(13) Uani 1 2 d S
Co1 Co 0.5000 0.58532(6) 0.7500 0.0077(2) Uani 1 2 d S
O1 O 0.2988(5) 0.4093(2) 0.5308(5) 0.0077(6) Uani 1 1 d .
O2 O 0.6986(5) 0.2679(2) 0.5231(5) 0.0082(6) Uani 1 1 d .
O3 O 0.2816(5) 0.1184(3) 0.5415(5) 0.0082(5) Uani 1 1 d .
Na1 Na 0.5000 0.08151(18) 0.2500 0.0050(5) Uani 1 2 d S
Na2 Na 0.0000 0.5721(2) 0.2500 0.0115(5) Uani 1 2 d S
Na3 Na 0.0000 0.2577(2) 0.2500 0.0179(6) Uani 1 2 d S
Na4 Na 0.0000 0.0820(2) 0.7500 0.0189(6) Uani 1 2 d S

loop_
_atom_site_aniso_label
_atom_site_aniso_U_11
_atom_site_aniso_U_22
_atom_site_aniso_U_33
_atom_site_aniso_U_23
_atom_site_aniso_U_13
_atom_site_aniso_U_12
Te1 0.0049(2) 0.00774(19) 0.00376(19) 0.000 0.00065(14) 0.000
Co1 0.0084(4) 0.0087(4) 0.0056(4) 0.000 0.0017(3) 0.000
O1 0.0058(14) 0.0113(14) 0.0061(12) 0.0010(9) 0.0021(11) 0.0011(10)
O2 0.0061(13) 0.0127(13) 0.0071(13) 0.0004(10) 0.0039(11) 0.0003(10)
O3 0.0070(14) 0.0111(12) 0.0062(12) -0.0042(11) 0.0017(10) -0.0019(11)
Na1 0.0056(11) 0.0069(11) 0.0032(10) 0.000 0.0026(9) 0.000
Na2 0.0098(12) 0.0147(11) 0.0108(11) 0.000 0.0046(9) 0.000
Na3 0.0146(13) 0.0156(13) 0.0163(12) 0.000 -0.0044(10) 0.000
Na4 0.0158(14) 0.0243(15) 0.0206(13) 0.000 0.0113(11) 0.000

loop_
_atom_type_symbol
_atom_type_description
_atom_type_scat_dispersion_real
_atom_type_scat_dispersion_imag
_atom_type_scat_source
Co Co 0.3494 0.9721 'International Tables Vol C Tables 4.2.6.8 and 6.1.1.4'
Na Na 0.0362 0.0249 'International Tables Vol C Tables 4.2.6.8 and 6.1.1.4'
O O 0.0106 0.0060 'International Tables Vol C Tables 4.2.6.8 and 6.1.1.4'
Te Te -0.5308 1.6751 'International Tables Vol C Tables 4.2.6.8 and 6.1.1.4'

loop_
_geom_angle_atom_site_label_1
_geom_angle_atom_site_label_2
_geom_angle_atom_site_label_3
_geom_angle
_geom_angle_site_symmetry_1
_geom_angle_site_symmetry_3
O3 Te1 O3 92.65(16) . 2_656
O3 Te1 O2 93.12(12) . .
O3 Te1 O2 91.28(12) 2_656 .
O3 Te1 O2 91.28(12) . 2_656
O3 Te1 O2 93.12(12) 2_656 2_656
O2 Te1 O2 173.62(14) . 2_656
O3 Te1 O1 174.96(9) . 2_656
O3 Te1 O1 90.83(12) 2_656 2_656
O2 Te1 O1 90.44(12) . 2_656
O2 Te1 O1 84.89(12) 2_656 2_656
O3 Te1 O1 90.83(12) . .
O3 Te1 O1 174.96(9) 2_656 .
O2 Te1 O1 84.89(12) . .
O2 Te1 O1 90.44(12) 2_656 .
O1 Te1 O1 85.93(15) 2_656 .
O3 Te1 Na1 46.67(8) . .
O3 Te1 Na1 88.20(9) 2_656 .
O2 Te1 Na1 46.81(8) . .
O2 Te1 Na1 137.92(8) 2_656 .
O1 Te1 Na1 137.17(8) 2_656 .
O1 Te1 Na1 91.54(9) . .
O3 Te1 Na1 88.20(9) . 1_556
O3 Te1 Na1 46.67(8) 2_656 1_556
O2 Te1 Na1 137.92(8) . 1_556
O2 Te1 Na1 46.81(8) 2_656 1_556
O1 Te1 Na1 91.54(9) 2_656 1_556
O1 Te1 Na1 137.17(8) . 1_556
Na1 Te1 Na1 117.40(7) . 1_556
O3 Te1 Na1 46.33(8) . 3_656
O3 Te1 Na1 46.33(8) 2_656 3_656
O2 Te1 Na1 93.19(7) . 3_656
O2 Te1 Na1 93.19(7) 2_656 3_656
O1 Te1 Na1 137.03(7) 2_656 3_656
O1 Te1 Na1 137.03(7) . 3_656
Na1 Te1 Na1 58.70(4) . 3_656
Na1 Te1 Na1 58.70(4) 1_556 3_656
O3 Te1 Na3 136.48(9) . 1_656
O3 Te1 Na3 43.89(9) 2_656 1_656
O2 Te1 Na3 90.60(10) . 1_656
O2 Te1 Na3 89.38(10) 2_656 1_656
O1 Te1 Na3 46.94(8) 2_656 1_656
O1 Te1 Na3 132.68(8) . 1_656
Na1 Te1 Na3 118.55(5) . 1_656
Na1 Te1 Na3 61.67(5) 1_556 1_656
Na1 Te1 Na3 90.19(4) 3_656 1_656
O3 Te1 Na3 43.89(9) . .
O3 Te1 Na3 136.48(9) 2_656 .
O2 Te1 Na3 89.38(10) . .
O2 Te1 Na3 90.60(10) 2_656 .
O1 Te1 Na3 132.68(8) 2_656 .
O1 Te1 Na3 46.94(8) . .
Na1 Te1 Na3 61.67(5) . .
Na1 Te1 Na3 118.55(5) 1_556 .
Na1 Te1 Na3 90.19(4) 3_656 .
Na3 Te1 Na3 179.63(7) 1_656 .
O3 Te1 Na2 137.30(8) . 3_666
O3 Te1 Na2 87.33(10) 2_656 3_666
O2 Te1 Na2 44.23(8) . 3_666
O2 Te1 Na2 131.39(8) 2_656 3_666
O1 Te1 Na2 46.51(8) 2_656 3_666
O1 Te1 Na2 87.64(9) . 3_666
Na1 Te1 Na2 90.69(4) . 3_666
Na1 Te1 Na2 120.39(2) 1_556 3_666
Na1 Te1 Na2 119.89(4) 3_656 3_666
Na3 Te1 Na2 58.72(5) 1_656 3_666
Na3 Te1 Na2 121.06(5) . 3_666
O2 Co1 O2 95.76(14) 4_566 3_666
O2 Co1 O1 169.07(10) 4_566 .
O2 Co1 O1 93.52(11) 3_666 .
O2 Co1 O1 93.52(11) 4_566 2_656
O2 Co1 O1 169.07(10) 3_666 2_656
O1 Co1 O1 77.89(14) . 2_656
O2 Co1 O1 76.37(12) 4_566 4_566
O2 Co1 O1 101.81(11) 3_666 4_566
O1 Co1 O1 96.09(10) . 4_566
O1 Co1 O1 85.98(11) 2_656 4_566
O2 Co1 O1 101.81(11) 4_566 3_666
O2 Co1 O1 76.37(12) 3_666 3_666
O1 Co1 O1 85.98(11) . 3_666
O1 Co1 O1 96.09(10) 2_656 3_666
O1 Co1 O1 177.34(12) 4_566 3_666
O2 Co1 Na1 47.88(7) 4_566 3_666
O2 Co1 Na1 47.88(7) 3_666 3_666
O1 Co1 Na1 141.05(7) . 3_666
O1 Co1 Na1 141.05(7) 2_656 3_666
O1 Co1 Na1 88.67(6) 4_566 3_666
O1 Co1 Na1 88.67(6) 3_666 3_666
O2 Co1 Na3 54.60(8) 4_566 3_666
O2 Co1 Na3 87.37(9) 3_666 3_666
O1 Co1 Na3 131.83(8) . 3_666
O1 Co1 Na3 93.32(9) 2_656 3_666
O1 Co1 Na3 130.86(7) 4_566 3_666
O1 Co1 Na3 47.48(7) 3_666 3_666
Na1 Co1 Na3 62.22(4) 3_666 3_666
O2 Co1 Na3 87.37(9) 4_566 3_566
O2 Co1 Na3 54.60(8) 3_666 3_566
O1 Co1 Na3 93.32(9) . 3_566
O1 Co1 Na3 131.83(8) 2_656 3_566
O1 Co1 Na3 47.48(7) 4_566 3_566
O1 Co1 Na3 130.86(7) 3_666 3_566
Na1 Co1 Na3 62.22(4) 3_666 3_566
Na3 Co1 Na3 124.45(9) 3_666 3_566
O2 Co1 Na2 125.43(8) 4_566 3_566
O2 Co1 Na2 92.67(9) 3_666 3_566
O1 Co1 Na2 48.13(8) . 3_566
O1 Co1 Na2 86.63(9) 2_656 3_566
O1 Co1 Na2 49.17(7) 4_566 3_566
O1 Co1 Na2 132.49(7) 3_666 3_566
Na1 Co1 Na2 117.84(4) 3_666 3_566
Na3 Co1 Na2 179.94(4) 3_666 3_566
Na3 Co1 Na2 55.61(7) 3_566 3_566
O2 Co1 Na2 92.67(9) 4_566 3_666
O2 Co1 Na2 125.43(8) 3_666 3_666
O1 Co1 Na2 86.63(9) . 3_666
O1 Co1 Na2 48.13(8) 2_656 3_666
O1 Co1 Na2 132.49(7) 4_566 3_666
O1 Co1 Na2 49.17(7) 3_666 3_666
Na1 Co1 Na2 117.84(4) 3_666 3_666
Na3 Co1 Na2 55.61(7) 3_666 3_666
Na3 Co1 Na2 179.94(4) 3_566 3_666
Na2 Co1 Na2 124.33(9) 3_566 3_666
O2 Co1 Na2 138.53(8) 4_566 .
O2 Co1 Na2 45.83(8) 3_666 .
O1 Co1 Na2 48.90(8) . .
O1 Co1 Na2 126.62(8) 2_656 .
O1 Co1 Na2 94.64(10) 4_566 .
O1 Co1 Na2 85.47(10) 3_666 .
Na1 Co1 Na2 92.24(4) 3_666 .
Na3 Co1 Na2 123.10(5) 3_666 .
Na3 Co1 Na2 59.36(5) 3_566 .
Na2 Co1 Na2 56.92(5) 3_566 .
Na2 Co1 Na2 120.62(5) 3_666 .
Te1 O1 Co1 98.09(12) . .
Te1 O1 Co1 96.46(11) . 3_666
Co1 O1 Co1 94.02(11) . 3_666
Te1 O1 Na3 95.16(11) . .
Co1 O1 Na3 165.93(13) . .
Co1 O1 Na3 89.16(10) 3_666 .
Te1 O1 Na2 96.38(11) . 3_566
Co1 O1 Na2 89.69(10) . 3_566
Co1 O1 Na2 166.00(13) 3_666 3_566
Na3 O1 Na2 84.13(10) . 3_566
Te1 O1 Na2 171.41(13) . .
Co1 O1 Na2 89.18(10) . .
Co1 O1 Na2 87.55(10) 3_666 .
Na3 O1 Na2 77.25(11) . .
Na2 O1 Na2 79.00(10) 3_566 .
Te1 O2 Co1 101.98(13) . 3_666
Te1 O2 Na2 100.07(11) . 3_666
Co1 O2 Na2 94.05(11) 3_666 3_666
Te1 O2 Na1 96.24(11) . .
Co1 O2 Na1 91.08(11) 3_666 .
Na2 O2 Na1 161.48(13) 3_666 .
Te1 O2 Na4 95.12(11) . 1_655
Co1 O2 Na4 162.52(13) 3_666 1_655
Na2 O2 Na4 86.44(11) 3_666 1_655
Na1 O2 Na4 83.41(10) . 1_655
Te1 O2 Na3 172.91(13) . 1_655
Co1 O2 Na3 85.07(10) 3_666 1_655
Na2 O2 Na3 79.98(10) 3_666 1_655
Na1 O2 Na3 82.76(9) . 1_655
Na4 O2 Na3 77.80(9) 1_655 1_655
Te1 O3 Na3 100.56(13) . .
Te1 O3 Na4 103.22(12) . .
Na3 O3 Na4 89.74(11) . .
Te1 O3 Na1 97.77(12) . 3_656
Na3 O3 Na1 161.47(13) . 3_656
Na4 O3 Na1 88.69(10) . 3_656
Te1 O3 Na1 97.23(12) . .
Na3 O3 Na1 90.89(10) . .
Na4 O3 Na1 159.06(14) . .
Na1 O3 Na1 84.12(10) 3_656 .
Te1 O3 Na4 176.74(13) . 3_556
Na3 O3 Na4 81.66(10) . 3_556
Na4 O3 Na4 79.10(10) . 3_556
Na1 O3 Na4 79.91(10) 3_656 3_556
Na1 O3 Na4 80.29(9) . 3_556
O2 Na1 O2 82.08(14) . 2_655
O2 Na1 O3 169.61(9) . 4
O2 Na1 O3 103.78(10) 2_655 4
O2 Na1 O3 103.78(10) . 3_656
O2 Na1 O3 169.61(9) 2_655 3_656
O3 Na1 O3 71.81(14) 4 3_656
O2 Na1 O3 72.79(11) . .
O2 Na1 O3 94.05(11) 2_655 .
O3 Na1 O3 98.01(11) 4 .
O3 Na1 O3 95.88(10) 3_656 .
O2 Na1 O3 94.05(11) . 2_655
O2 Na1 O3 72.79(11) 2_655 2_655
O3 Na1 O3 95.88(10) 4 2_655
O3 Na1 O3 98.01(11) 3_656 2_655
O3 Na1 O3 162.83(15) . 2_655
O2 Na1 Na1 141.85(8) . 3_655
O2 Na1 Na1 87.52(8) 2_655 3_655
O3 Na1 Na1 47.98(7) 4 3_655
O3 Na1 Na1 82.61(10) 3_656 3_655
O3 Na1 Na1 144.84(9) . 3_655
O3 Na1 Na1 47.90(7) 2_655 3_655
O2 Na1 Na1 87.52(8) . 3_656
O2 Na1 Na1 141.85(8) 2_655 3_656
O3 Na1 Na1 82.61(10) 4 3_656
O3 Na1 Na1 47.98(7) 3_656 3_656
O3 Na1 Na1 47.90(7) . 3_656
O3 Na1 Na1 144.84(9) 2_655 3_656
Na1 Na1 Na1 120.97(12) 3_655 3_656
O2 Na1 Co1 41.04(7) . 3_666
O2 Na1 Co1 41.04(7) 2_655 3_666
O3 Na1 Co1 144.09(7) 4 3_666
O3 Na1 Co1 144.09(7) 3_656 3_666
O3 Na1 Co1 81.42(8) . 3_666
O3 Na1 Co1 81.42(8) 2_655 3_666
Na1 Na1 Co1 119.52(6) 3_655 3_666
Na1 Na1 Co1 119.52(6) 3_656 3_666
O2 Na1 Te1 36.95(7) . .
O2 Na1 Te1 90.89(9) 2_655 .
O3 Na1 Te1 133.34(7) 4 .
O3 Na1 Te1 98.94(7) 3_656 .
O3 Na1 Te1 36.09(7) . .
O3 Na1 Te1 130.77(9) 2_655 .
Na1 Na1 Te1 178.22(8) 3_655 .
Na1 Na1 Te1 60.82(6) 3_656 .
Co1 Na1 Te1 58.70(4) 3_666 .
O2 Na1 Te1 90.89(9) . 1_554
O2 Na1 Te1 36.95(7) 2_655 1_554
O3 Na1 Te1 98.94(7) 4 1_554
O3 Na1 Te1 133.34(7) 3_656 1_554
O3 Na1 Te1 130.77(9) . 1_554
O3 Na1 Te1 36.09(7) 2_655 1_554
Na1 Na1 Te1 60.82(6) 3_655 1_554
Na1 Na1 Te1 178.22(8) 3_656 1_554
Co1 Na1 Te1 58.70(4) 3_666 1_554
Te1 Na1 Te1 117.40(7) . 1_554
O2 Na1 Te1 138.96(7) . 3_656
O2 Na1 Te1 138.96(7) 2_655 3_656
O3 Na1 Te1 35.91(7) 4 3_656
O3 Na1 Te1 35.91(7) 3_656 3_656
O3 Na1 Te1 98.58(8) . 3_656
O3 Na1 Te1 98.58(8) 2_655 3_656
Na1 Na1 Te1 60.48(6) 3_655 3_656
Na1 Na1 Te1 60.48(6) 3_656 3_656
Co1 Na1 Te1 180.0 3_666 3_656
Te1 Na1 Te1 121.30(4) . 3_656
Te1 Na1 Te1 121.30(4) 1_554 3_656
O2 Na2 O2 97.85(15) 3_666 4_465
O2 Na2 O1 72.60(11) 3_666 4_565
O2 Na2 O1 101.63(11) 4_465 4_565
O2 Na2 O1 101.63(11) 3_666 3_566
O2 Na2 O1 72.60(11) 4_465 3_566
O1 Na2 O1 171.49(14) 4_565 3_566
O2 Na2 O1 173.23(9) 3_666 2
O2 Na2 O1 81.07(10) 4_465 2
O1 Na2 O1 101.00(10) 4_565 2
O1 Na2 O1 84.48(11) 3_566 2
O2 Na2 O1 81.07(10) 3_666 .
O2 Na2 O1 173.23(9) 4_465 .
O1 Na2 O1 84.48(11) 4_565 .
O1 Na2 O1 101.00(10) 3_566 .
O1 Na2 O1 100.77(14) 2 .
O2 Na2 Na3 131.07(7) 3_666 .
O2 Na2 Na3 131.07(8) 4_465 .
O1 Na2 Na3 94.25(7) 4_565 .
O1 Na2 Na3 94.25(7) 3_566 .
O1 Na2 Na3 50.39(7) 2 .
O1 Na2 Na3 50.39(7) . .
O2 Na2 Na2 123.64(8) 3_666 3_565
O2 Na2 Na2 91.96(8) 4_465 3_565
O1 Na2 Na2 51.09(6) 4_565 3_565
O1 Na2 Na2 133.99(8) 3_566 3_565
O1 Na2 Na2 49.92(8) 2 3_565
O1 Na2 Na2 94.20(10) . 3_565
Na3 Na2 Na2 63.41(7) . 3_565
O2 Na2 Na2 91.96(8) 3_666 3_566
O2 Na2 Na2 123.64(8) 4_465 3_566
O1 Na2 Na2 133.99(8) 4_565 3_566
O1 Na2 Na2 51.09(6) 3_566 3_566
O1 Na2 Na2 94.20(10) 2 3_566
O1 Na2 Na2 49.92(8) . 3_566
Na3 Na2 Na2 63.41(7) . 3_566
Na2 Na2 Na2 126.82(14) 3_565 3_566
O2 Na2 Na3 54.23(8) 3_666 3_566
O2 Na2 Na3 85.17(9) 4_465 3_566
O1 Na2 Na3 126.79(8) 4_565 3_566
O1 Na2 Na3 47.59(7) 3_566 3_566
O1 Na2 Na3 132.04(7) 2 3_566
O1 Na2 Na3 88.82(8) . 3_566
Na3 Na2 Na3 120.59(5) . 3_566
Na2 Na2 Na3 176.00(10) 3_565 3_566
Na2 Na2 Na3 57.18(7) 3_566 3_566
O2 Na2 Na3 85.17(9) 3_666 3_565
O2 Na2 Na3 54.23(8) 4_465 3_565
O1 Na2 Na3 47.59(7) 4_565 3_565
O1 Na2 Na3 126.79(8) 3_566 3_565
O1 Na2 Na3 88.82(8) 2 3_565
O1 Na2 Na3 132.04(7) . 3_565
Na3 Na2 Na3 120.59(5) . 3_565
Na2 Na2 Na3 57.18(7) 3_565 3_565
Na2 Na2 Na3 176.00(10) 3_566 3_565
Na3 Na2 Na3 118.82(10) 3_566 3_565
O2 Na2 Co1 143.23(7) 3_666 3_566
O2 Na2 Co1 79.20(9) 4_465 3_566
O1 Na2 Co1 144.13(8) 4_565 3_566
O1 Na2 Co1 42.18(7) 3_566 3_566
O1 Na2 Co1 43.28(7) 2 3_566
O1 Na2 Co1 97.62(10) . 3_566
Na3 Na2 Co1 62.16(4) . 3_566
Na2 Na2 Co1 93.13(6) 3_565 3_566
Na2 Na2 Co1 61.80(4) 3_566 3_566
Na3 Na2 Co1 89.08(3) 3_566 3_566
Na3 Na2 Co1 119.43(2) 3_565 3_566
O3 Na3 O3 108.59(16) 2 .
O3 Na3 O1 176.32(8) 2 .
O3 Na3 O1 73.43(11) . .
O3 Na3 O1 73.43(11) 2 2
O3 Na3 O1 176.32(8) . 2
O1 Na3 O1 104.73(15) . 2
O3 Na3 O2 93.42(10) 2 2_655
O3 Na3 O2 89.07(10) . 2_655
O1 Na3 O2 83.48(10) . 2_655
O1 Na3 O2 93.91(11) 2 2_655
O3 Na3 O2 89.07(10) 2 1_455
O3 Na3 O2 93.42(10) . 1_455
O1 Na3 O2 93.91(11) . 1_455
O1 Na3 O2 83.48(10) 2 1_455
O2 Na3 O2 175.75(13) 2_655 1_455
O3 Na3 Na2 125.71(8) 2 .
O3 Na3 Na2 125.71(8) . .
O1 Na3 Na2 52.36(7) . .
O1 Na3 Na2 52.36(7) 2 .
O2 Na3 Na2 87.87(7) 2_655 .
O2 Na3 Na2 87.87(7) 1_455 .
O3 Na3 Na2 134.48(7) 2 3_566
O3 Na3 Na2 83.88(8) . 3_566
O1 Na3 Na2 48.27(7) . 3_566
O1 Na3 Na2 92.52(9) 2 3_566
O2 Na3 Na2 131.25(8) 2_655 3_566
O2 Na3 Na2 45.80(6) 1_455 3_566
Na2 Na3 Na2 59.41(5) . 3_566
O3 Na3 Na2 83.88(8) 2 3_565
O3 Na3 Na2 134.48(7) . 3_565
O1 Na3 Na2 92.52(9) . 3_565
O1 Na3 Na2 48.27(7) 2 3_565
O2 Na3 Na2 45.80(6) 2_655 3_565
O2 Na3 Na2 131.25(8) 1_455 3_565
Na2 Na3 Na2 59.41(5) . 3_565
Na2 Na3 Na2 118.82(10) 3_566 3_565
O3 Na3 Co1 133.37(7) 2 3_666
O3 Na3 Co1 81.80(8) . 3_666
O1 Na3 Co1 43.36(7) . 3_666
O1 Na3 Co1 99.09(10) 2 3_666
O2 Na3 Co1 40.33(6) 2_655 3_666
O2 Na3 Co1 136.70(8) 1_455 3_666
Na2 Na3 Co1 62.22(4) . 3_666
Na2 Na3 Co1 90.96(5) 3_566 3_666
Na2 Na3 Co1 60.59(3) 3_565 3_666
O3 Na3 Co1 81.80(8) 2 3_566
O3 Na3 Co1 133.37(7) . 3_566
O1 Na3 Co1 99.09(10) . 3_566
O1 Na3 Co1 43.36(7) 2 3_566
O2 Na3 Co1 136.70(8) 2_655 3_566
O2 Na3 Co1 40.33(6) 1_455 3_566
Na2 Na3 Co1 62.22(4) . 3_566
Na2 Na3 Co1 60.59(3) 3_566 3_566
Na2 Na3 Co1 90.96(5) 3_565 3_566
Co1 Na3 Co1 124.45(9) 3_666 3_566
O3 Na3 Na4 45.23(7) 2 1_554
O3 Na3 Na4 95.53(9) . 1_554
O1 Na3 Na4 132.06(7) . 1_554
O1 Na3 Na4 88.06(8) 2 1_554
O2 Na3 Na4 49.21(6) 2_655 1_554
O2 Na3 Na4 133.79(8) 1_455 1_554
Na2 Na3 Na4 121.39(5) . 1_554
Na2 Na3 Na4 179.20(7) 3_566 1_554
Na2 Na3 Na4 61.98(7) 3_565 1_554
Co1 Na3 Na4 89.48(3) 3_666 1_554
Co1 Na3 Na4 119.64(2) 3_566 1_554
O3 Na4 O3 162.51(17) . 2_556
O3 Na4 O2 70.28(11) . 2_656
O3 Na4 O2 96.95(11) 2_556 2_656
O3 Na4 O2 96.95(11) . 1_455
O3 Na4 O2 70.28(11) 2_556 1_455
O2 Na4 O2 89.27(14) 2_656 1_455
O3 Na4 O3 100.90(10) . 3_556
O3 Na4 O3 91.68(11) 2_556 3_556
O2 Na4 O3 171.19(8) 2_656 3_556
O2 Na4 O3 91.99(10) 1_455 3_556
O3 Na4 O3 91.68(11) . 4_556
O3 Na4 O3 100.90(10) 2_556 4_556
O2 Na4 O3 91.99(10) 2_656 4_556
O2 Na4 O3 171.19(8) 1_455 4_556
O3 Na4 O3 88.09(13) 3_556 4_556
O3 Na4 Na4 55.70(7) . 3_556
O3 Na4 Na4 135.56(8) 2_556 3_556
O2 Na4 Na4 125.99(8) 2_656 3_556
O2 Na4 Na4 96.70(8) 1_455 3_556
O3 Na4 Na4 45.20(7) 3_556 3_556
O3 Na4 Na4 89.61(10) 4_556 3_556
O3 Na4 Na4 135.56(8) . 3_557
O3 Na4 Na4 55.70(7) 2_556 3_557
O2 Na4 Na4 96.70(8) 2_656 3_557
O2 Na4 Na4 125.99(8) 1_455 3_557
O3 Na4 Na4 89.61(10) 3_556 3_557
O3 Na4 Na4 45.20(7) 4_556 3_557
Na4 Na4 Na4 120.67(14) 3_556 3_557
O3 Na4 Na3 123.25(9) . 1_556
O3 Na4 Na3 45.04(7) 2_556 1_556
O2 Na4 Na3 52.99(7) 2_656 1_556
O2 Na4 Na3 81.99(9) 1_455 1_556
O3 Na4 Na3 135.82(6) 3_556 1_556
O3 Na4 Na3 91.81(8) 4_556 1_556
Na4 Na4 Na3 178.27(10) 3_556 1_556
Na4 Na4 Na3 61.05(7) 3_557 1_556
O3 Na4 Na3 45.04(7) . .
O3 Na4 Na3 123.25(9) 2_556 .
O2 Na4 Na3 81.99(9) 2_656 .
O2 Na4 Na3 52.99(7) 1_455 .
O3 Na4 Na3 91.81(8) 3_556 .
O3 Na4 Na3 135.82(7) 4_556 .
Na4 Na4 Na3 61.05(7) 3_556 .
Na4 Na4 Na3 178.27(10) 3_557 .
Na3 Na4 Na3 117.22(10) 1_556 .
O3 Na4 Na1 98.00(9) . 1_455
O3 Na4 Na1 82.03(9) 2_556 1_455
O2 Na4 Na1 133.65(10) 2_656 1_455
O2 Na4 Na1 46.51(7) 1_455 1_455
O3 Na4 Na1 45.89(7) 3_556 1_455
O3 Na4 Na1 133.94(10) 4_556 1_455
Na4 Na4 Na1 60.99(5) 3_556 1_455
Na4 Na4 Na1 118.92(6) 3_557 1_455
Na3 Na4 Na1 118.46(6) 1_556 1_455
Na3 Na4 Na1 61.64(5) . 1_455
O3 Na4 Na1 82.03(9) . 1_556
O3 Na4 Na1 98.00(9) 2_556 1_556
O2 Na4 Na1 46.51(7) 2_656 1_556
O2 Na4 Na1 133.65(10) 1_455 1_556
O3 Na4 Na1 133.94(9) 3_556 1_556
O3 Na4 Na1 45.89(7) 4_556 1_556
Na4 Na4 Na1 118.92(6) 3_556 1_556
Na4 Na4 Na1 60.99(5) 3_557 1_556
Na3 Na4 Na1 61.64(5) 1_556 1_556
Na3 Na4 Na1 118.46(6) . 1_556
Na1 Na4 Na1 179.83(9) 1_455 1_556

loop_
_geom_bond_atom_site_label_1
_geom_bond_atom_site_label_2
_geom_bond_distance
_geom_bond_site_symmetry_2
Te1 O3 1.906(3) .
Te1 O3 1.906(3) 2_656
Te1 O2 1.941(3) .
Te1 O2 1.941(3) 2_656
Te1 O1 1.988(3) 2_656
Te1 O1 1.988(3) .
Te1 Na1 3.210(2) .
Te1 Na1 3.210(2) 1_556
Te1 Na1 3.220(3) 3_656
Te1 Na3 3.2232(19) 1_656
Te1 Na3 3.2232(19) .
Te1 Na2 3.274(2) 3_666
Co1 O2 2.084(3) 4_566
Co1 O2 2.084(3) 3_666
Co1 O1 2.155(3) .
Co1 O1 2.155(3) 2_656
Co1 O1 2.203(3) 4_566
Co1 O1 2.203(3) 3_666
Co1 Na1 3.173(3) 3_666
Co1 Na3 3.208(2) 3_666
Co1 Na3 3.208(2) 3_566
Co1 Na2 3.210(2) 3_566
Co1 Na2 3.210(2) 3_666
Co1 Na2 3.2257(19) .
O1 Co1 2.203(3) 3_666
O1 Na3 2.365(3) .
O1 Na2 2.390(3) 3_566
O1 Na2 2.431(3) .
O2 Co1 2.084(3) 3_666
O2 Na2 2.319(3) 3_666
O2 Na1 2.354(3) .
O2 Na4 2.489(3) 1_655
O2 Na3 2.625(3) 1_655
O3 Na3 2.273(3) .
O3 Na4 2.281(3) .
O3 Na1 2.351(3) 3_656
O3 Na1 2.354(3) .
O3 Na4 2.655(3) 3_556
Na1 O2 2.354(3) 2_655
Na1 O3 2.351(3) 4
Na1 O3 2.351(3) 3_656
Na1 O3 2.354(3) 2_655
Na1 Na1 3.152(2) 3_655
Na1 Na1 3.152(2) 3_656
Na1 Co1 3.173(3) 3_666
Na1 Te1 3.210(2) 1_554
Na1 Te1 3.220(3) 3_656
Na2 O2 2.319(3) 3_666
Na2 O2 2.319(3) 4_465
Na2 O1 2.390(3) 4_565
Na2 O1 2.390(3) 3_566
Na2 O1 2.431(3) 2
Na2 Na3 2.994(4) .
Na2 Na2 3.067(3) 3_565
Na2 Na2 3.067(3) 3_566
Na2 Na3 3.186(2) 3_566
Na2 Na3 3.186(2) 3_565
Na2 Co1 3.210(2) 3_566
Na3 O3 2.273(3) 2
Na3 O1 2.365(3) 2
Na3 O2 2.625(3) 2_655
Na3 O2 2.625(3) 1_455
Na3 Na2 3.186(2) 3_566
Na3 Na2 3.186(2) 3_565
Na3 Co1 3.208(2) 3_666
Na3 Co1 3.208(2) 3_566
Na3 Na4 3.213(2) 1_554
Na4 O3 2.281(3) 2_556
Na4 O2 2.489(3) 2_656
Na4 O2 2.489(3) 1_455
Na4 O3 2.655(3) 3_556
Na4 O3 2.655(3) 4_556
Na4 Na4 3.156(3) 3_556
Na4 Na4 3.156(3) 3_557
Na4 Na3 3.213(2) 1_556
Na4 Na1 3.2232(19) 1_455
Na4 Na1 3.2232(19) 1_556
